data_2004950
loop_
_publ_author_name
'Ianelli, S.'
'Nardelli, M.'
'Belletti, D.'
'Jamart-Gr\'egoire, B.'
'Mercier-Girardot, S.'
'Caub\`ere, P.'

_publ_section_title
;
 New Routes to Pyranotetrahydrofuran Derivatives
;
_journal_issue 6
_journal_name_full 'Acta Crystallographica Section C'
_journal_page_first 1530
_journal_page_last 1532
_journal_paper_doi 10.1107/S0108270195014405
_journal_volume 52
_journal_year 1996
_chemical_formula_analytical 'C12 H20 O2'
_chemical_formula_sum 'C12 H20 O2'
_chemical_formula_weight 196.29
_chemical_name_systematic
;
(4aRS,4bSR,6RS,8aRS,8bSR) 6-methyl-3,4,4a,4b,5,6,7,8,8a,8b-decahydro-
2H-benzofuro[2,3,b]pyran
;
_space_group_IT_number 14
_symmetry_cell_setting monoclinic
_symmetry_space_group_name_Hall '-P 2yn'
_symmetry_space_group_name_H-M 'P 1 21/n 1'
_cell_angle_alpha 90.
_cell_angle_beta 100.14(2)
_cell_angle_gamma 90.
_cell_formula_units_Z 4
_cell_length_a 14.963(6)
_cell_length_b 6.093(3)
_cell_length_c 12.228(5)
_cell_measurement_reflns_used 29
_cell_measurement_temperature 293(2)
_cell_measurement_theta_max 39.87
_cell_measurement_theta_min 17.03
_cell_volume 1097.4(8)
_computing_cell_refinement 'LQPARM (Nardelli & Mangia, 1984)'
_computing_data_collection 'local programs'
_computing_data_reduction 'local programs'
_computing_molecular_graphics 'ORTEP (Johnson, 1965)'
_computing_publication_material
;
PARST (Nardelli, 1983a) and PARSTCIF (Nardelli, 1991)
;
_computing_structure_refinement 'SHELXL93 (Sheldrick, 1993)'
_computing_structure_solution 'SHELXS86 (Sheldrick, 1990)'
_diffrn_ambient_temperature 293(2)
_diffrn_measurement_device 'Siemens AED'
_diffrn_measurement_method \q/2\q
_diffrn_radiation_monochromator 'graphite monochromator'
_diffrn_radiation_source 'fine-focus sealed tube'
_diffrn_radiation_type CuK\a
_diffrn_radiation_wavelength 1.54178
_diffrn_reflns_av_R_equivalents 0.0260
_diffrn_reflns_av_sigmaI/netI 0.0265
_diffrn_reflns_limit_h_max 18
_diffrn_reflns_limit_h_min -18
_diffrn_reflns_limit_k_max 7
_diffrn_reflns_limit_k_min -2
_diffrn_reflns_limit_l_max 14
_diffrn_reflns_limit_l_min -14
_diffrn_reflns_number 3953
_diffrn_reflns_reduction_process standard
_diffrn_reflns_theta_max 70.01
_diffrn_reflns_theta_min 4.31
_diffrn_standards_decay_% none
_diffrn_standards_interval_count 50
_diffrn_standards_number 1
_exptl_absorpt_coefficient_mu 0.620
_exptl_absorpt_correction_type none
_exptl_crystal_colour colourless
_exptl_crystal_density_diffrn 1.188
_exptl_crystal_density_meas ?
_exptl_crystal_description prism
_exptl_crystal_F_000 432
_exptl_crystal_size_max 0.42
_exptl_crystal_size_mid 0.39
_exptl_crystal_size_min 0.28
_refine_diff_density_max 0.13
_refine_diff_density_min -0.12
_refine_ls_extinction_coef 0.039(2)
_refine_ls_extinction_method SHELXL93
_refine_ls_goodness_of_fit_all 1.222
_refine_ls_goodness_of_fit_obs 1.227
_refine_ls_hydrogen_treatment refall
_refine_ls_matrix_type full
_refine_ls_number_parameters 208
_refine_ls_number_reflns 2084
_refine_ls_number_restraints 0
_refine_ls_restrained_S_all 1.222
_refine_ls_restrained_S_obs 1.227
_refine_ls_R_factor_all 0.0607
_refine_ls_R_factor_obs 0.0540
_refine_ls_shift/esd_max 0.000
_refine_ls_shift/esd_mean 0.000
_refine_ls_structure_factor_coef F^2^
_refine_ls_weighting_scheme
;
w = 1/[\s^2^(F~o~^2^) + (0.0377P)^2^ + 0.174P]
where P = (F~o~^2^ + 2F~c~^2^)/3
;
_refine_ls_wR_factor_all 0.1109
_refine_ls_wR_factor_obs 0.1064
_reflns_number_observed 1917
_reflns_number_total 2084
_reflns_observed_criterion I>2\s(I)
_cod_data_source_file bm1023.cif
_cod_data_source_block YSG9
_cod_depositor_comments
;
The following automatic conversions were performed:

'_exptl_crystal_density_meas' value 'not measured' was changed to '?'
- the value is perceived as not measured.

Automatic conversion script
Id: cif_fix_values 3008 2015-01-20 13:52:24Z robertas 
;
_cod_original_sg_symbol_H-M 'P 21/n'
_cod_database_code 2004950

loop_
_symmetry_equiv_pos_as_xyz
'x, y, z'
'x+1/2, -y+1/2, z+1/2'
'-x, -y, -z'
'-x-1/2, y-1/2, -z-1/2'

loop_
_atom_site_aniso_label
_atom_site_aniso_U_11
_atom_site_aniso_U_22
_atom_site_aniso_U_33
_atom_site_aniso_U_12
_atom_site_aniso_U_13
_atom_site_aniso_U_23
O1 0.0526(7) 0.0577(8) 0.0571(7) 0.0009(6) 0.0082(5) -0.0154(6)
O2 0.0645(8) 0.0827(10) 0.0521(7) 0.0128(7) 0.0136(6) -0.0112(7)
C1 0.0605(11) 0.0726(14) 0.0574(11) 0.0100(10) 0.0032(9) -0.0005(10)
C2 0.0484(10) 0.0807(14) 0.0518(10) -0.0005(10) 0.0006(8) -0.0068(10)
C3 0.0415(9) 0.0648(12) 0.0514(10) 0.0003(9) 0.0080(7) -0.0092(8)
C4 0.0475(9) 0.0539(10) 0.0455(9) -0.0121(8) 0.0119(7) -0.0073(8)
C5 0.0498(9) 0.0666(12) 0.0517(10) -0.0048(9) 0.0180(8) -0.0071(9)
C6 0.0399(8) 0.0491(10) 0.0511(9) -0.0049(7) 0.0108(7) -0.0022(7)
C7 0.0406(8) 0.0472(9) 0.0500(9) -0.0093(7) 0.0140(7) 0.0013(7)
C8 0.0524(10) 0.0496(11) 0.0597(11) -0.0036(8) 0.0145(8) 0.0012(8)
C9 0.0551(10) 0.0597(12) 0.0562(10) 0.0008(9) 0.0162(8) 0.0145(9)
C10 0.0583(11) 0.0755(14) 0.0559(11) -0.0053(10) -0.0018(9) 0.0077(10)
C12 0.0837(16) 0.0847(18) 0.0638(13) 0.0144(12) 0.0252(12) 0.0213(14)

loop_
_atom_site_label
_atom_site_fract_x
_atom_site_fract_y
_atom_site_fract_z
_atom_site_U_iso_or_equiv
_atom_site_thermal_displace_type
_atom_site_calc_attached_atom
_atom_site_type_symbol
O1 .16204(8) .1966(2) .27580(10) .0560(4) aniso . O
O2 .06674(9) .2293(3) .10410(10) .0660(5) aniso . O
C1 -.01780(10) .2962(4) .1332(2) .0644(7) aniso . C
C2 -.07690(10) .1010(4) .1441(2) .0613(7) aniso . C
C3 -.03030(10) -.0462(4) .2367(2) .0526(6) aniso . C
C4 .06550(10) -0.1090(3) .22050(10) .0485(5) aniso . C
C5 .11690(10) .0821(3) .17900(10) .0549(6) aniso . C
C6 .15680(10) .0645(3) .37130(10) .0463(5) aniso . C
C7 .13070(10) -0.1625(3) .32750(10) .0452(6) aniso . C
C8 .10450(10) -0.3041(3) .4189(2) .0533(7) aniso . C
C9 .18490(10) -0.3173(3) .5154(2) .0562(6) aniso . C
C10 .2225(2) -.0897(4) .5524(2) .0647(8) aniso . C
C11 .24210(10) .0569(4) .4579(2) .0586(7) aniso . C
C12 .1604(2) -0.4467(5) .6124(2) .0759(9) aniso . C
H1A -.0469(14) .394(4) .0715(18) .076(6) iso C1 H
H1B -.0040(13) .381(3) .2072(17) .065(5) iso C1 H
H2A -.0876(13) .014(4) .0755(18) .071(6) iso C2 H
H2B -0.1356(14) .152(3) .1586(16) .070(6) iso C2 H
H3A -.0657(13) -0.183(3) .2433(15) .064(6) iso C3 H
H3B -.0281(11) .036(3) .3080(14) .050(5) iso C3 H
H4 .0618(12) -0.227(3) .1670(15) .052(5) iso C4 H
H5 .1637(13) .023(3) .1385(15) .066(6) iso C5 H
H6 .1083(11) .127(3) .4074(13) .044(4) iso C6 H
H7 .1845(11) -0.227(3) .3067(13) .047(4) iso C7 H
H8B .0530(12) -0.233(3) .4450(14) .054(5) iso C8 H
H8A .0862(13) -0.450(4) .3915(16) .072(6) iso C8 H
H9 .2326(12) -0.397(3) .4890(14) .058(5) iso C9 H
H10A .1786(15) -.005(4) .5882(18) .078(6) iso C10 H
H10B .2786(16) -0.107(4) .6085(18) .084(7) iso C10 H
H11A .2596(14) .208(4) .4860(17) .072(6) iso C11 H
H11B .2890(14) -.001(3) .4235(16) .065(6) iso C11 H
H12A .2101(17) -0.451(4) .671(2) .090(8) iso C12 H
H12B .1386(19) -0.607(6) .589(2) .128(11) iso C12 H
H12C .1109(15) -0.380(4) .6396(17) .079(7) iso C12 H

loop_
_atom_type_symbol
_atom_type_description
_atom_type_scat_dispersion_real
_atom_type_scat_dispersion_imag
_atom_type_scat_source
'O ' 'Oxygen      ' 0.0492 0.0322 'International Tables Vol C Tables 4.2.6.8 and 6.1.1.4'
'C ' 'Carbon      ' 0.0181 0.0091 'International Tables Vol C Tables 4.2.6.8 and 6.1.1.4'
'H ' 'Hydrogen    ' 0.0000 0.0000 'International Tables Vol C Tables 4.2.6.8 and 6.1.1.4'

loop_
_geom_angle_atom_site_label_1
_geom_angle_atom_site_label_2
_geom_angle_atom_site_label_3
_geom_angle
C6 O1 C5 108.31(13)
C5 O2 C1 114.56(13)
O2 C1 C2 110.8(2)
C1 C2 C3 109.5(2)
C2 C3 C4 111.7(2)
C3 C4 C5 113.0(2)
C7 C4 C3 114.51(13)
C7 C4 C5 99.45(13)
O1 C5 C4 106.66(13)
O2 C5 O1 110.3(2)
O2 C5 C4 117.38(14)
O1 C6 C7 105.84(13)
O1 C6 C11 115.35(14)
C11 C6 C7 110.8(2)
C6 C7 C4 101.28(14)
C6 C7 C8 110.06(14)
C8 C7 C4 123.07(14)
C7 C8 C9 109.18(15)
C8 C9 C10 112.2(2)
C12 C9 C8 111.3(2)
C12 C9 C10 111.4(2)
C11 C10 C9 114.5(2)
C6 C11 C10 107.2(2)

loop_
_geom_bond_atom_site_label_1
_geom_bond_atom_site_label_2
_geom_bond_distance
O1 C5 1.437(2)
O1 C6 1.432(2)
O2 C1 1.433(2)
O2 C5 1.401(2)
C1 C2 1.502(3)
C2 C3 1.515(3)
C3 C4 1.530(2)
C4 C5 1.531(3)
C4 C7 1.523(2)
C6 C7 1.510(2)
C6 C11 1.510(2)
C7 C8 1.517(2)
C8 C9 1.531(3)
C9 C10 1.534(3)
C9 C12 1.521(3)
C10 C11 1.529(3)

loop_
_geom_contact_atom_site_label_1
_geom_contact_atom_site_label_2
_geom_contact_distance
O1 C1 3.000(3)
O2 C3 2.895(3)
O2 C4 2.506(3)
C1 C4 2.885(3)
C2 C4 2.520(3)
C2 C5 2.859(3)
C3 C5 2.552(3)
C3 C7 2.568(2)
C4 C8 2.673(3)
C6 C9 2.904(3)
C7 C10 2.884(3)
C8 C10 2.544(3)
C8 C11 2.993(3)
C8 C12 2.521(3)
C9 C11 2.576(3)
C10 C12 2.525(4)

loop_
_geom_torsion_atom_site_label_1
_geom_torsion_atom_site_label_2
_geom_torsion_atom_site_label_3
_geom_torsion_atom_site_label_4
_geom_torsion
C6 O1 C5 O2 140.10(10)
C6 O1 C5 C4 11.6(2)
C5 O1 C6 C7 15.9(2)
C5 O1 C6 C11 138.8(2)
C5 O2 C1 C2 -57.5(2)
C1 O2 C5 O1 -77.8(2)
C1 O2 C5 C4 44.7(2)
O2 C1 C2 C3 62.1(2)
C1 C2 C3 C4 -53.8(2)
C2 C3 C4 C5 40.5(2)
C2 C3 C4 C7 153.4(2)
C3 C4 C5 O1 88.3(2)
C3 C4 C5 O2 -36.0(2)
C7 C4 C5 O1 -33.5(2)
C7 C4 C5 O2 -157.8(2)
C3 C4 C7 C6 -79.2(2)
C3 C4 C7 C8 43.9(2)
C5 C4 C7 C6 41.5(2)
C5 C4 C7 C8 164.7(2)
O1 C6 C7 C4 -36.8(2)
O1 C6 C7 C8 -168.50(10)
C11 C6 C7 C4 -162.50(10)
C11 C6 C7 C8 65.8(2)
O1 C6 C11 C10 179.6(2)
C7 C6 C11 C10 -60.2(2)
C4 C7 C8 C9 -178.1(2)
C6 C7 C8 C9 -59.0(2)
C7 C8 C9 C10 51.1(2)
C7 C8 C9 C12 176.7(2)
C8 C9 C10 C11 -50.2(2)
C12 C9 C10 C11 -175.7(2)
C9 C10 C11 C6 53.0(2)
